data_2218505
loop_
_publ_author_name
'Bern\`es, Sylvain'
'P\'erez-Flores, Francisco Javier'
'Guti\'errez, Ren\'e'

_publ_section_title
;({-})-<i>N</i>,<i>N</i>'-Bis[(1<i>S</i>,2<i>R</i>,5<i>S</i>)-6,6-dimethyl-bicyclo[3.1.1]heptan-2-ylmethyl]pyridine-2,6-dicarboxamide
 monohydrate
;
_journal_coeditor_code RK2088
_journal_issue 6
_journal_name_full 'Acta Crystallographica Section E'
_journal_page_first o1078
_journal_page_last o1079
_journal_paper_doi 10.1107/S1600536808013652
_journal_volume 64
_journal_year 2008
_chemical_formula_iupac 'C27 H39 N3 O2, H2 O'
_chemical_formula_moiety 'C27 H39 N3 O2, H2 O'
_chemical_formula_sum 'C27 H41 N3 O3'
_chemical_formula_weight 455.63
_chemical_melting_point_gt 398
_chemical_melting_point_lt 401
_chemical_name_systematic
;
(-)-<i>N</i>,<i>N</i>'-Bis[(1<i>S</i>,2<i>R</i>,5<i>S</i>)-6,6-dimethyl-
bicyclo[3.1.1]heptan-2-ylmethyl]pyridine-2,6-dicarboxamide monohydrate
;
_space_group_IT_number 4
_symmetry_cell_setting monoclinic
_symmetry_space_group_name_Hall 'P 2yb'
_symmetry_space_group_name_H-M 'P 1 21 1'
_atom_sites_solution_hydrogens geom
_atom_sites_solution_primary direct
_atom_sites_solution_secondary difmap
_audit_creation_method SHELX
_cell_angle_alpha 90.00
_cell_angle_beta 91.173(15)
_cell_angle_gamma 90.00
_cell_formula_units_Z 2
_cell_length_a 6.8476(11)
_cell_length_b 12.1101(14)
_cell_length_c 16.012(2)
_cell_measurement_pressure 101(2)
_cell_measurement_reflns_used 60
_cell_measurement_temperature 298.0(10)
_cell_measurement_theta_max 12.49
_cell_measurement_theta_min 4.64
_cell_volume 1327.5(3)
_computing_cell_refinement 'XSCANS (Siemens, 1996)'
_computing_data_collection 'XSCANS (Siemens, 1996)'
_computing_data_reduction 'XSCANS (Siemens, 1996)'
_computing_molecular_graphics
;
<i>ORTEP-3</i> (Farrugia, 1997) and <i>POV-Ray</i> (Cason, 2004)
;
_computing_publication_material 'SHELXL97 (Sheldrick, 2008)'
_computing_structure_refinement 'SHELXL97 (Sheldrick, 2008)'
_computing_structure_solution 'SHELXS97 (Sheldrick, 2008)'
_diffrn_ambient_temperature 298.0(10)
_diffrn_measured_fraction_theta_full 0.998
_diffrn_measured_fraction_theta_max 0.998
_diffrn_measurement_device_type 'Bruker P4'
_diffrn_measurement_method \w
_diffrn_radiation_monochromator Graphite
_diffrn_radiation_source 'fine-focus sealed tube'
_diffrn_radiation_type MoK\a
_diffrn_radiation_wavelength 0.71073
_diffrn_reflns_av_R_equivalents 0.0348
_diffrn_reflns_av_sigmaI/netI 0.0409
_diffrn_reflns_limit_h_max 6
_diffrn_reflns_limit_h_min -8
_diffrn_reflns_limit_k_max 15
_diffrn_reflns_limit_k_min -1
_diffrn_reflns_limit_l_max 20
_diffrn_reflns_limit_l_min -20
_diffrn_reflns_number 6391
_diffrn_reflns_theta_full 27.50
_diffrn_reflns_theta_max 27.50
_diffrn_reflns_theta_min 2.11
_diffrn_standards_decay_% 2
_diffrn_standards_interval_count 97
_diffrn_standards_number 3
_exptl_absorpt_coefficient_mu 0.074
_exptl_absorpt_correction_type none
_exptl_crystal_colour Colourless
_exptl_crystal_density_diffrn 1.140
_exptl_crystal_density_method 'Not measured'
_exptl_crystal_description Plate
_exptl_crystal_F_000 496
_exptl_crystal_size_max 0.6
_exptl_crystal_size_mid 0.6
_exptl_crystal_size_min 0.2
_refine_diff_density_max 0.135
_refine_diff_density_min -0.127
_refine_ls_extinction_coef 0.037(7)
_refine_ls_extinction_expression Fc^*^=kFc[1+0.001xFc^2^\l^3^/sin(2\q)]^-1/4^
_refine_ls_extinction_method 'SHELXL97 (Sheldrick, 2008)'
_refine_ls_goodness_of_fit_ref 1.036
_refine_ls_hydrogen_treatment mixed
_refine_ls_matrix_type full
_refine_ls_number_constraints 0
_refine_ls_number_parameters 319
_refine_ls_number_reflns 3180
_refine_ls_number_restraints 1
_refine_ls_restrained_S_all 1.036
_refine_ls_R_factor_all 0.0521
_refine_ls_R_factor_gt 0.0396
_refine_ls_shift/su_max 0.000
_refine_ls_shift/su_mean 0.000
_refine_ls_structure_factor_coef Fsqd
_refine_ls_weighting_details 'calc w=1/[\s^2^(Fo^2^)+(0.0551P)^2^+0.0694P] where P=(Fo^2^+2Fc^2^)/3'
_refine_ls_weighting_scheme calc
_refine_ls_wR_factor_gt 0.0995
_refine_ls_wR_factor_ref 0.1066
_reflns_number_gt 2580
_reflns_number_total 3180
_reflns_threshold_expression I>2\s(I)
_cod_data_source_file rk2088.cif
_cod_data_source_block I
_cod_depositor_comments
;
The following automatic conversions were performed:
'_refine_ls_matrix_type' value 'Full' changed to 'full' according to
'/home/saulius/struct/CIF-dictionaries/cif_core.dic' dictionary named
'cif_core.dic' version 2.4.1 from
2010-06-29.

'_refine_ls_weighting_scheme' value 'Calc' changed to 'calc'
according to '/home/saulius/struct/CIF-dictionaries/cif_core.dic'
dictionary named 'cif_core.dic' version 2.4.1 from 2010-06-29.

Automatic conversion script
Id: cif_fix_enum 1527 2010-12-29 10:47:43Z saulius 

The following automatic conversions were performed:

'_refine_ls_matrix_type' value 'Full' changed to 'full' according to
/home/saulius/struct/CIF-dictionaries/cif_core.dic dictionary named
'cif_core.dic' version 2.4.1 from
2010-06-29.

'_refine_ls_weighting_scheme' value 'Calc' changed to
'calc' according to
/home/saulius/struct/CIF-dictionaries/cif_core.dic dictionary named
'cif_core.dic' version 2.4.1 from 2010-06-29.

Automatic conversion script
Id: cif_fix_values 1715 2011-07-08 13:25:40Z adriana 
;
_cod_original_sg_symbol_H-M 'P 21'
_cod_database_code 2218505
_cod_database_fobs_code 2218505

loop_
_symmetry_equiv_pos_as_xyz
'x, y, z'
'-x, y+1/2, -z'

loop_
_atom_site_type_symbol
_atom_site_label
_atom_site_fract_x
_atom_site_fract_y
_atom_site_fract_z
_atom_site_U_iso_or_equiv
_atom_site_adp_type
_atom_site_calc_flag
_atom_site_refinement_flags
_atom_site_occupancy
N N1 0.6298(3) 0.24506(16) 0.95082(10) 0.0520(4) Uani d . 1
N N2 0.5268(3) 0.37490(17) 0.81930(11) 0.0558(5) Uani d . 1
H H2 0.636(4) 0.374(2) 0.8414(14) 0.049(6) Uiso d . 1
N N3 0.9690(3) 0.29137(18) 1.03447(12) 0.0576(5) Uani d . 1
H H3 0.926(3) 0.330(2) 0.9926(17) 0.058(7) Uiso d . 1
O O1 0.2258(2) 0.29762(18) 0.81492(11) 0.0731(5) Uani d . 1
O O2 0.9360(4) 0.13912(17) 1.11410(13) 0.0893(6) Uani d . 1
C C1 0.4749(3) 0.30035(19) 0.63787(13) 0.0529(5) Uani d . 1
H H1A 0.4642 0.2424 0.6803 0.063 Uiso calc R 1
C C2 0.5749(3) 0.4058(2) 0.66831(13) 0.0556(5) Uani d . 1
H H2A 0.7122 0.3869 0.6793 0.067 Uiso calc R 1
C C3 0.5733(5) 0.4954(2) 0.59935(16) 0.0724(7) Uani d . 1
H H3A 0.7040 0.5257 0.5955 0.087 Uiso calc R 1
H H3B 0.4877 0.5549 0.6162 0.087 Uiso calc R 1
C C4 0.5059(6) 0.4548(3) 0.51078(18) 0.0866(9) Uani d . 1
H H4A 0.4046 0.5037 0.4893 0.104 Uiso calc R 1
H H4B 0.6154 0.4589 0.4734 0.104 Uiso calc R 1
C C5 0.4292(4) 0.3386(2) 0.51132(15) 0.0737(7) Uani d . 1
H H5A 0.3843 0.3108 0.4567 0.088 Uiso calc R 1
C C6 0.2858(3) 0.3192(2) 0.58333(14) 0.0598(5) Uani d . 1
C C7 0.5754(4) 0.2641(2) 0.55738(16) 0.0737(7) Uani d . 1
H H7A 0.7103 0.2878 0.5536 0.088 Uiso calc R 1
H H7B 0.5613 0.1862 0.5445 0.088 Uiso calc R 1
C C8 0.1734(5) 0.2103(3) 0.5733(2) 0.0834(8) Uani d . 1
H H8A 0.0857 0.2152 0.5259 0.125 Uiso calc R 1
H H8B 0.1003 0.1964 0.6227 0.125 Uiso calc R 1
H H8C 0.2641 0.1510 0.5650 0.125 Uiso calc R 1
C C9 0.1402(4) 0.4092(3) 0.6038(2) 0.0831(8) Uani d . 1
H H9A 0.0386 0.4109 0.5617 0.125 Uiso calc R 1
H H9B 0.2057 0.4793 0.6057 0.125 Uiso calc R 1
H H9C 0.0843 0.3943 0.6572 0.125 Uiso calc R 1
C C10 0.4962(4) 0.45157(19) 0.74996(14) 0.0597(5) Uani d . 1
H H10A 0.5610 0.5209 0.7630 0.072 Uiso calc R 1
H H10B 0.3576 0.4663 0.7430 0.072 Uiso calc R 1
C C11 0.9333(3) 0.3930(2) 1.20404(14) 0.0620(6) Uani d . 1
H H11A 0.8147 0.3610 1.1788 0.074 Uiso calc R 1
C C12 1.0879(3) 0.4242(2) 1.14197(14) 0.0604(6) Uani d . 1
H H12A 1.0340 0.4855 1.1088 0.072 Uiso calc R 1
C C13 1.2723(5) 0.4692(3) 1.18754(18) 0.0875(9) Uani d . 1
H H13A 1.3080 0.5385 1.1616 0.105 Uiso calc R 1
H H13B 1.3784 0.4177 1.1788 0.105 Uiso calc R 1
C C14 1.2550(5) 0.4890(3) 1.28285(19) 0.0920(10) Uani d . 1
H H14A 1.3606 0.4507 1.3119 0.110 Uiso calc R 1
H H14B 1.2692 0.5673 1.2942 0.110 Uiso calc R 1
C C15 1.0623(5) 0.4496(3) 1.31641(16) 0.0800(8) Uani d . 1
H H15A 1.0455 0.4611 1.3764 0.096 Uiso calc R 1
C C16 1.0091(4) 0.3322(3) 1.28420(15) 0.0737(7) Uani d . 1
C C17 0.8967(5) 0.4939(3) 1.26053(18) 0.0884(9) Uani d . 1
H H17A 0.9245 0.5645 1.2346 0.106 Uiso calc R 1
H H17B 0.7699 0.4942 1.2865 0.106 Uiso calc R 1
C C18 0.8353(7) 0.2817(5) 1.3307(2) 0.1257(16) Uani d . 1
H H18A 0.8757 0.2633 1.3868 0.189 Uiso calc R 1
H H18B 0.7917 0.2162 1.3022 0.189 Uiso calc R 1
H H18C 0.7305 0.3343 1.3322 0.189 Uiso calc R 1
C C19 1.1675(6) 0.2462(3) 1.2809(2) 0.0988(11) Uani d . 1
H H19A 1.2788 0.2762 1.2533 0.148 Uiso calc R 1
H H19B 1.1201 0.1829 1.2505 0.148 Uiso calc R 1
H H19C 1.2047 0.2245 1.3366 0.148 Uiso calc R 1
C C20 1.1400(3) 0.3334(2) 1.08030(14) 0.0637(6) Uani d . 1
H H20A 1.2328 0.3622 1.0409 0.076 Uiso calc R 1
H H20B 1.2024 0.2731 1.1104 0.076 Uiso calc R 1
C C21 0.3935(3) 0.3035(2) 0.84428(13) 0.0548(5) Uani d . 1
C C22 0.4577(3) 0.22560(19) 0.91276(13) 0.0540(5) Uani d . 1
C C23 0.3379(4) 0.1377(2) 0.93392(16) 0.0700(7) Uani d . 1
H H23A 0.2180 0.1270 0.9068 0.084 Uiso calc R 1
C C24 0.4017(5) 0.0662(3) 0.99674(19) 0.0831(8) Uani d . 1
H H24A 0.3253 0.0063 1.0120 0.100 Uiso calc R 1
C C25 0.5781(5) 0.0851(2) 1.03575(16) 0.0756(7) Uani d . 1
H H25A 0.6238 0.0381 1.0777 0.091 Uiso calc R 1
C C26 0.6875(4) 0.17521(19) 1.01182(13) 0.0580(5) Uani d . 1
C C27 0.8771(4) 0.2008(2) 1.05701(14) 0.0625(6) Uani d . 1
O O3 0.9282(3) 0.42517(19) 0.87612(13) 0.0712(5) Uani d . 1
H H31 0.970(6) 0.493(4) 0.871(2) 0.103(12) Uiso d . 1
H H32 1.020(6) 0.384(4) 0.851(2) 0.111(13) Uiso d . 1

loop_
_atom_site_aniso_label
_atom_site_aniso_U_11
_atom_site_aniso_U_22
_atom_site_aniso_U_33
_atom_site_aniso_U_12
_atom_site_aniso_U_13
_atom_site_aniso_U_23
N1 0.0609(10) 0.0502(9) 0.0449(8) -0.0055(8) 0.0042(7) -0.0049(8)
N2 0.0580(10) 0.0596(11) 0.0496(9) -0.0052(9) -0.0080(8) -0.0031(8)
N3 0.0677(11) 0.0598(11) 0.0448(9) 0.0007(10) -0.0059(8) -0.0011(9)
O1 0.0527(8) 0.0858(12) 0.0805(11) -0.0020(9) -0.0054(8) -0.0119(10)
O2 0.1293(17) 0.0611(11) 0.0760(12) 0.0033(12) -0.0296(11) 0.0112(10)
C1 0.0608(11) 0.0457(10) 0.0521(10) 0.0023(10) -0.0015(9) -0.0007(9)
C2 0.0563(11) 0.0551(12) 0.0553(11) -0.0027(10) -0.0024(9) -0.0011(10)
C3 0.0943(18) 0.0577(14) 0.0651(14) -0.0191(14) -0.0012(13) 0.0020(12)
C4 0.127(2) 0.0740(17) 0.0585(14) -0.0293(18) -0.0019(15) 0.0070(13)
C5 0.1024(19) 0.0689(16) 0.0497(12) -0.0215(15) -0.0041(12) -0.0041(12)
C6 0.0670(13) 0.0535(12) 0.0584(12) -0.0066(11) -0.0102(9) 0.0019(10)
C7 0.0846(16) 0.0659(15) 0.0711(15) -0.0043(13) 0.0138(13) -0.0193(13)
C8 0.0909(18) 0.0741(18) 0.0846(18) -0.0257(16) -0.0117(15) -0.0012(15)
C9 0.0700(15) 0.0827(18) 0.096(2) 0.0101(15) -0.0225(14) -0.0004(16)
C10 0.0726(13) 0.0508(12) 0.0553(11) -0.0009(11) -0.0083(10) -0.0044(10)
C11 0.0634(13) 0.0698(15) 0.0523(11) 0.0122(11) -0.0061(9) -0.0083(11)
C12 0.0732(14) 0.0547(13) 0.0527(11) 0.0017(11) -0.0121(10) 0.0028(10)
C13 0.0916(19) 0.100(2) 0.0709(16) -0.0322(18) -0.0087(14) -0.0056(16)
C14 0.118(2) 0.088(2) 0.0689(16) -0.0129(19) -0.0287(16) -0.0106(15)
C15 0.105(2) 0.0843(19) 0.0502(12) 0.0075(17) -0.0120(12) -0.0118(13)
C16 0.0944(17) 0.0774(18) 0.0491(12) -0.0003(15) -0.0076(11) 0.0035(12)
C17 0.102(2) 0.092(2) 0.0702(16) 0.0267(18) -0.0074(14) -0.0248(16)
C18 0.154(3) 0.151(4) 0.0734(19) -0.040(3) 0.026(2) 0.006(2)
C19 0.145(3) 0.0752(19) 0.0743(17) 0.023(2) -0.0426(19) 0.0044(16)
C20 0.0604(12) 0.0768(17) 0.0539(11) 0.0021(12) -0.0013(9) -0.0068(12)
C21 0.0500(11) 0.0603(12) 0.0542(11) -0.0010(10) 0.0036(8) -0.0155(10)
C22 0.0580(12) 0.0564(12) 0.0481(10) -0.0066(10) 0.0098(9) -0.0131(9)
C23 0.0706(15) 0.0743(16) 0.0654(14) -0.0205(13) 0.0127(11) -0.0153(13)
C24 0.101(2) 0.0730(17) 0.0755(16) -0.0347(16) 0.0194(15) 0.0035(14)
C25 0.108(2) 0.0615(15) 0.0573(13) -0.0187(15) 0.0054(13) 0.0036(12)
C26 0.0786(14) 0.0501(11) 0.0456(10) -0.0036(11) 0.0059(10) -0.0029(9)
C27 0.0860(16) 0.0513(12) 0.0501(11) 0.0064(12) -0.0031(11) -0.0034(10)
O3 0.0613(10) 0.0674(12) 0.0853(12) -0.0080(10) 0.0110(8) -0.0047(10)

loop_
_atom_type_symbol
_atom_type_description
_atom_type_scat_dispersion_real
_atom_type_scat_dispersion_imag
_atom_type_scat_source
C C 0.0033 0.0016 'International Tables Vol C Tables 4.2.6.8 and 6.1.1.4'
H H 0.0000 0.0000 'International Tables Vol C Tables 4.2.6.8 and 6.1.1.4'
N N 0.0061 0.0033 'International Tables Vol C Tables 4.2.6.8 and 6.1.1.4'
O O 0.0106 0.0060 'International Tables Vol C Tables 4.2.6.8 and 6.1.1.4'

loop_
_geom_angle_atom_site_label_1
_geom_angle_atom_site_label_2
_geom_angle_atom_site_label_3
_geom_angle
C22 N1 C26 117.60(19)
C21 N2 C10 123.8(2)
C21 N2 H2 119.2(17)
C10 N2 H2 116.9(17)
C27 N3 C20 122.3(2)
C27 N3 H3 120.2(17)
C20 N3 H3 117.4(17)
C2 C1 C7 107.55(19)
C2 C1 C6 114.69(18)
C7 C1 C6 87.32(18)
C2 C1 H1A 114.7
C7 C1 H1A 114.7
C6 C1 H1A 114.7
C1 C2 C10 114.43(19)
C1 C2 C3 111.28(17)
C10 C2 C3 111.0(2)
C1 C2 H2A 106.5
C10 C2 H2A 106.5
C3 C2 H2A 106.5
C2 C3 C4 115.1(2)
C2 C3 H3A 108.5
C4 C3 H3A 108.5
C2 C3 H3B 108.5
C4 C3 H3B 108.5
H3A C3 H3B 107.5
C5 C4 C3 112.8(2)
C5 C4 H4A 109.0
C3 C4 H4A 109.0
C5 C4 H4B 109.0
C3 C4 H4B 109.0
H4A C4 H4B 107.8
C4 C5 C7 109.3(2)
C4 C5 C6 111.9(2)
C7 C5 C6 88.31(19)
C4 C5 H5A 114.8
C7 C5 H5A 114.8
C6 C5 H5A 114.8
C9 C6 C8 108.1(2)
C9 C6 C5 118.8(2)
C8 C6 C5 112.2(2)
C9 C6 C1 121.6(2)
C8 C6 C1 109.9(2)
C5 C6 C1 84.67(18)
C5 C7 C1 86.32(19)
C5 C7 H7A 114.3
C1 C7 H7A 114.3
C5 C7 H7B 114.3
C1 C7 H7B 114.3
H7A C7 H7B 111.4
C6 C8 H8A 109.5
C6 C8 H8B 109.5
H8A C8 H8B 109.5
C6 C8 H8C 109.5
H8A C8 H8C 109.5
H8B C8 H8C 109.5
C6 C9 H9A 109.5
C6 C9 H9B 109.5
H9A C9 H9B 109.5
C6 C9 H9C 109.5
H9A C9 H9C 109.5
H9B C9 H9C 109.5
N2 C10 C2 111.88(19)
N2 C10 H10A 109.2
C2 C10 H10A 109.2
N2 C10 H10B 109.2
C2 C10 H10B 109.2
H10A C10 H10B 107.9
C12 C11 C17 108.1(2)
C12 C11 C16 115.7(2)
C17 C11 C16 86.95(19)
C12 C11 H11A 114.3
C17 C11 H11A 114.3
C16 C11 H11A 114.3
C11 C12 C20 114.9(2)
C11 C12 C13 110.7(2)
C20 C12 C13 111.1(2)
C11 C12 H12A 106.5
C20 C12 H12A 106.5
C13 C12 H12A 106.5
C12 C13 C14 116.2(3)
C12 C13 H13A 108.2
C14 C13 H13A 108.2
C12 C13 H13B 108.2
C14 C13 H13B 108.2
H13A C13 H13B 107.4
C15 C14 C13 112.7(2)
C15 C14 H14A 109.1
C13 C14 H14A 109.1
C15 C14 H14B 109.1
C13 C14 H14B 109.1
H14A C14 H14B 107.8
C14 C15 C17 108.9(3)
C14 C15 C16 111.8(3)
C17 C15 C16 87.8(2)
C14 C15 H15A 115.1
C17 C15 H15A 115.1
C16 C15 H15A 115.1
C19 C16 C18 107.8(3)
C19 C16 C15 118.8(3)
C18 C16 C15 112.3(3)
C19 C16 C11 121.7(2)
C18 C16 C11 109.7(3)
C15 C16 C11 85.0(2)
C15 C17 C11 86.4(2)
C15 C17 H17A 114.3
C11 C17 H17A 114.3
C15 C17 H17B 114.3
C11 C17 H17B 114.2
H17A C17 H17B 111.4
C16 C18 H18A 109.5
C16 C18 H18B 109.5
H18A C18 H18B 109.5
C16 C18 H18C 109.5
H18A C18 H18C 109.5
H18B C18 H18C 109.5
C16 C19 H19A 109.5
C16 C19 H19B 109.5
H19A C19 H19B 109.5
C16 C19 H19C 109.5
H19A C19 H19C 109.5
H19B C19 H19C 109.5
N3 C20 C12 112.38(19)
N3 C20 H20A 109.1
C12 C20 H20A 109.1
N3 C20 H20B 109.1
C12 C20 H20B 109.1
H20A C20 H20B 107.9
O1 C21 N2 124.4(2)
O1 C21 C22 119.8(2)
N2 C21 C22 115.86(18)
N1 C22 C23 122.9(2)
N1 C22 C21 117.59(19)
C23 C22 C21 119.5(2)
C22 C23 C24 118.4(2)
C22 C23 H23A 120.8
C24 C23 H23A 120.8
C25 C24 C23 119.2(3)
C25 C24 H24A 120.4
C23 C24 H24A 120.4
C24 C25 C26 118.9(3)
C24 C25 H25A 120.5
C26 C25 H25A 120.5
N1 C26 C25 123.0(2)
N1 C26 C27 117.2(2)
C25 C26 C27 119.7(2)
O2 C27 N3 123.5(2)
O2 C27 C26 119.6(2)
N3 C27 C26 116.9(2)
H31 O3 H32 103(4)

loop_
_geom_bond_atom_site_label_1
_geom_bond_atom_site_label_2
_geom_bond_distance
N1 C22 1.337(3)
N1 C26 1.345(3)
N2 C21 1.325(3)
N2 C10 1.459(3)
N2 H2 0.82(2)
N3 C27 1.318(3)
N3 C20 1.461(3)
N3 H3 0.86(3)
O1 C21 1.234(3)
O2 C27 1.242(3)
C1 C2 1.524(3)
C1 C7 1.537(3)
C1 C6 1.564(3)
C1 H1A 0.9800
C2 C10 1.528(3)
C2 C3 1.548(3)
C2 H2A 0.9800
C3 C4 1.562(4)
C3 H3A 0.9700
C3 H3B 0.9700
C4 C5 1.502(4)
C4 H4A 0.9700
C4 H4B 0.9700
C5 C7 1.526(4)
C5 C6 1.548(4)
C5 H5A 0.9800
C6 C9 1.518(4)
C6 C8 1.534(4)
C7 H7A 0.9700
C7 H7B 0.9700
C8 H8A 0.9600
C8 H8B 0.9600
C8 H8C 0.9600
C9 H9A 0.9600
C9 H9B 0.9600
C9 H9C 0.9600
C10 H10A 0.9700
C10 H10B 0.9700
C11 C12 1.514(4)
C11 C17 1.544(4)
C11 C16 1.559(3)
C11 H11A 0.9800
C12 C20 1.525(4)
C12 C13 1.545(4)
C12 H12A 0.9800
C13 C14 1.552(4)
C13 H13A 0.9700
C13 H13B 0.9700
C14 C15 1.512(5)
C14 H14A 0.9700
C14 H14B 0.9700
C15 C17 1.527(4)
C15 C16 1.553(4)
C15 H15A 0.9800
C16 C19 1.506(5)
C16 C18 1.543(5)
C17 H17A 0.9700
C17 H17B 0.9700
C18 H18A 0.9600
C18 H18B 0.9600
C18 H18C 0.9600
C19 H19A 0.9600
C19 H19B 0.9600
C19 H19C 0.9600
C20 H20A 0.9700
C20 H20B 0.9700
C21 C22 1.505(3)
C22 C23 1.390(4)
C23 C24 1.391(4)
C23 H23A 0.9300
C24 C25 1.368(4)
C24 H24A 0.9300
C25 C26 1.382(4)
C25 H25A 0.9300
C26 C27 1.506(3)
O3 H31 0.87(5)
O3 H32 0.90(4)

loop_
_geom_hbond_atom_site_label_D
_geom_hbond_atom_site_label_H
_geom_hbond_atom_site_label_A
_geom_hbond_site_symmetry_A
_geom_hbond_distance_DH
_geom_hbond_distance_HA
_geom_hbond_distance_DA
_geom_hbond_angle_DHA
_geom_hbond_publ_flag
N2 H2 O3 . 0.82(2) 2.16(2) 2.941(3) 160(2) y
N3 H3 O3 . 0.86(3) 2.19(3) 3.017(3) 159(2) y
O3 H31 O2 2_757 0.87(5) 1.90(5) 2.756(3) 167(4) y
O3 H32 O1 1_655 0.90(4) 1.86(5) 2.754(3) 171(3) y

loop_
_geom_torsion_atom_site_label_1
_geom_torsion_atom_site_label_2
_geom_torsion_atom_site_label_3
_geom_torsion_atom_site_label_4
_geom_torsion
C7 C1 C2 C10 -178.2(2)
C6 C1 C2 C10 86.5(2)
C7 C1 C2 C3 54.9(3)
C6 C1 C2 C3 -40.3(3)
C1 C2 C3 C4 -10.1(4)
C10 C2 C3 C4 -138.8(3)
C2 C3 C4 C5 7.6(4)
C3 C4 C5 C7 -50.0(4)
C3 C4 C5 C6 46.1(4)
C4 C5 C6 C9 40.2(3)
C7 C5 C6 C9 150.4(2)
C4 C5 C6 C8 167.5(3)
C7 C5 C6 C8 -82.3(2)
C4 C5 C6 C1 -83.1(2)
C7 C5 C6 C1 27.07(17)
C2 C1 C6 C9 -39.5(3)
C7 C1 C6 C9 -147.6(3)
C2 C1 C6 C8 -167.1(2)
C7 C1 C6 C8 84.8(2)
C2 C1 C6 C5 81.2(2)
C7 C1 C6 C5 -26.87(18)
C4 C5 C7 C1 85.2(3)
C6 C5 C7 C1 -27.51(18)
C2 C1 C7 C5 -87.9(2)
C6 C1 C7 C5 27.22(18)
C21 N2 C10 C2 -95.3(3)
C1 C2 C10 N2 62.7(2)
C3 C2 C10 N2 -170.3(2)
C17 C11 C12 C20 -179.3(2)
C16 C11 C12 C20 85.2(3)
C17 C11 C12 C13 53.8(3)
C16 C11 C12 C13 -41.6(3)
C11 C12 C13 C14 -8.2(4)
C20 C12 C13 C14 -137.1(3)
C12 C13 C14 C15 5.6(5)
C13 C14 C15 C17 -48.7(4)
C13 C14 C15 C16 46.6(4)
C14 C15 C16 C19 41.7(3)
C17 C15 C16 C19 151.2(3)
C14 C15 C16 C18 168.8(3)
C17 C15 C16 C18 -81.7(3)
C14 C15 C16 C11 -81.9(2)
C17 C15 C16 C11 27.6(2)
C12 C11 C16 C19 -39.6(4)
C17 C11 C16 C19 -148.2(3)
C12 C11 C16 C18 -166.7(3)
C17 C11 C16 C18 84.7(3)
C12 C11 C16 C15 81.3(3)
C17 C11 C16 C15 -27.3(2)
C14 C15 C17 C11 84.4(3)
C16 C15 C17 C11 -27.8(2)
C12 C11 C17 C15 -88.3(2)
C16 C11 C17 C15 27.7(2)
C27 N3 C20 C12 -97.3(3)
C11 C12 C20 N3 55.0(3)
C13 C12 C20 N3 -178.4(2)
C10 N2 C21 O1 -4.0(3)
C10 N2 C21 C22 175.63(19)
C26 N1 C22 C23 0.4(3)
C26 N1 C22 C21 -179.78(18)
O1 C21 C22 N1 -170.6(2)
N2 C21 C22 N1 9.8(3)
O1 C21 C22 C23 9.3(3)
N2 C21 C22 C23 -170.4(2)
N1 C22 C23 C24 -0.9(4)
C21 C22 C23 C24 179.2(2)
C22 C23 C24 C25 0.5(4)
C23 C24 C25 C26 0.3(4)
C22 N1 C26 C25 0.6(3)
C22 N1 C26 C27 -177.24(19)
C24 C25 C26 N1 -0.9(4)
C24 C25 C26 C27 176.8(3)
C20 N3 C27 O2 -6.1(4)
C20 N3 C27 C26 171.8(2)
N1 C26 C27 O2 179.6(2)
C25 C26 C27 O2 1.8(3)
N1 C26 C27 N3 1.6(3)
C25 C26 C27 N3 -176.2(2)

loop_
_cod_related_entry_id
_cod_related_entry_database
_cod_related_entry_code
1 ChemSpider 26000944
